data_7011958
loop_
_publ_author_name
'Christopher J. Adams'
'Ian M. Bartlett'
'Neil G. Connelly'
'David J. Harding'
'Owen D. Hayward'
'Antonio J. Mart\'in'
'A. Guy Orpen'
'Michael J. Quayle'
'Philip H. Rieger'

_publ_section_title
;
 Redox routes to arenechromium complexes of two-, three- and
 four-electron alkynes; structure and bonding in paramagnetic
 [Cr(CO)L(\h-RCCR)(\h-arene)]+
;
_journal_issue 22
_journal_name_full 'J. Chem. Soc., Dalton Trans.'
_journal_page_first 4281
_journal_page_last 4288
_journal_paper_doi 10.1039/b206177p
_journal_year 2002
_chemical_formula_sum 'C27 H26 Cr O2'
_chemical_formula_weight 434.48
_chemical_name_systematic
; 
? 
;
_space_group_IT_number 2
_symmetry_cell_setting triclinic
_symmetry_space_group_name_Hall '-P 1'
_symmetry_space_group_name_H-M 'P -1'
_atom_sites_solution_hydrogens geom
_atom_sites_solution_primary direct
_atom_sites_solution_secondary difmap
_audit_creation_method SHELXL-97
_cell_angle_alpha 88.5(2)
_cell_angle_beta 81.84(16)
_cell_angle_gamma 72.0(2)
_cell_formula_units_Z 2
_cell_length_a 7.1132(14)
_cell_length_b 9.353(3)
_cell_length_c 16.781(3)
_cell_measurement_temperature 173(2)
_cell_volume 1050.9(14)
_computing_cell_refinement 'Siemens XSCANS'
_computing_data_collection 'Siemens XSCANS'
_computing_data_reduction 'Siemens SHELXTL'
_computing_molecular_graphics 'Siemens SHELXTL'
_computing_publication_material 'Siemens SHELXTL'
_computing_structure_refinement 'SHELXL-97 (Sheldrick, 1997)'
_computing_structure_solution 'SHELXS-97 (Sheldrick, 1990)'
_diffrn_ambient_temperature 173(2)
_diffrn_measured_fraction_theta_full 0.947
_diffrn_measured_fraction_theta_max 0.947
_diffrn_measurement_device_type 'CCD area detector'
_diffrn_measurement_method 'omega scans'
_diffrn_radiation_monochromator graphite
_diffrn_radiation_source 'fine-focus sealed tube'
_diffrn_radiation_type MoK\a
_diffrn_radiation_wavelength 0.71073
_diffrn_reflns_av_R_equivalents 0.0205
_diffrn_reflns_av_sigmaI/netI 0.0171
_diffrn_reflns_limit_h_max 8
_diffrn_reflns_limit_h_min -7
_diffrn_reflns_limit_k_max 11
_diffrn_reflns_limit_k_min -7
_diffrn_reflns_limit_l_max 19
_diffrn_reflns_limit_l_min -19
_diffrn_reflns_number 4987
_diffrn_reflns_theta_full 25.02
_diffrn_reflns_theta_max 25.02
_diffrn_reflns_theta_min 2.29
_diffrn_standards_decay_% 0
_exptl_absorpt_coefficient_mu 0.566
_exptl_absorpt_correction_T_max 0.627
_exptl_absorpt_correction_T_min 0.546
_exptl_absorpt_correction_type psi-scan
_exptl_absorpt_process_details XPREP
_exptl_crystal_colour Red
_exptl_crystal_density_diffrn 1.373
_exptl_crystal_density_meas ?
_exptl_crystal_density_method .
_exptl_crystal_description Needle
_exptl_crystal_F_000 456
_exptl_crystal_size_max 0.5
_exptl_crystal_size_mid 0.2
_exptl_crystal_size_min 0.1
_refine_diff_density_max 0.224
_refine_diff_density_min -0.288
_refine_diff_density_rms 0.045
_refine_ls_extinction_coef 0.0063(12)
_refine_ls_extinction_expression Fc^*^=kFc[1+0.001xFc^2^\l^3^/sin(2\q)]^-1/4^
_refine_ls_extinction_method SHELXL
_refine_ls_goodness_of_fit_ref 1.065
_refine_ls_hydrogen_treatment constr
_refine_ls_matrix_type full
_refine_ls_number_parameters 277
_refine_ls_number_reflns 3518
_refine_ls_number_restraints 0
_refine_ls_restrained_S_all 1.065
_refine_ls_R_factor_all 0.0303
_refine_ls_R_factor_gt 0.0281
_refine_ls_shift/su_max 0.001
_refine_ls_shift/su_mean 0.000
_refine_ls_structure_factor_coef Fsqd
_refine_ls_weighting_details
;
calc w=1/[\s^2^(Fo^2^)+(0.0337P)^2^+0.7740P] where 
P=(Fo^2^+2Fc^2^)/3
;
_refine_ls_weighting_scheme calc
_refine_ls_wR_factor_gt 0.0732
_refine_ls_wR_factor_ref 0.0751
_reflns_number_gt 3332
_reflns_number_total 3518
_reflns_threshold_expression >2sigma(I)
_cod_data_source_file b206177p.txt
_cod_data_source_block 1
_cod_depositor_comments
;
The following automatic conversions were performed:
'_symmetry_cell_setting' value 'Triclinic' changed to 'triclinic'
according to '/home/saulius/struct/CIF-dictionaries/cif_core.dic'
dictionary named 'cif_core.dic' version 2.4.1 from 2010-06-29.

Automatic conversion script
Id: cif_fix_enum 1527 2010-12-29 10:47:43Z saulius 

The following automatic conversions were performed:

'_exptl_absorpt_correction_type' tag value 'psi-scans' was replaced
with 'psi-scan' value.

Automatic conversion script
Id: cif_fix_values 1646 2011-03-28 12:23:43Z adriana 
;
_cod_original_cell_volume 1050.6(4)
_cod_original_sg_symbol_H-M P-1
_cod_database_code 7011958

loop_
_symmetry_equiv_pos_as_xyz
'x, y, z'
'-x, -y, -z'

loop_
_atom_site_label
_atom_site_type_symbol
_atom_site_fract_x
_atom_site_fract_y
_atom_site_fract_z
_atom_site_U_iso_or_equiv
_atom_site_adp_type
_atom_site_occupancy
_atom_site_symmetry_multiplicity
_atom_site_calc_flag
_atom_site_refinement_flags
_atom_site_disorder_assembly
_atom_site_disorder_group
Cr1 Cr 0.67583(4) 0.40516(3) 0.272261(15) 0.01586(10) Uani 1 1 d . . .
C1 C 0.3882(3) 0.3369(2) 0.28350(12) 0.0241(4) Uani 1 1 d . . .
C2 C 0.3870(3) 0.4228(2) 0.35108(11) 0.0241(4) Uani 1 1 d . . .
H2 H 0.3725 0.3815 0.4031 0.029 Uiso 1 1 calc R . .
C3 C 0.4066(2) 0.5683(2) 0.34430(11) 0.0222(4) Uani 1 1 d . . .
C4 C 0.4335(2) 0.62759(19) 0.26743(11) 0.0211(4) Uani 1 1 d . . .
C5 C 0.4420(2) 0.5398(2) 0.19767(10) 0.0216(4) Uani 1 1 d . . .
C6 C 0.4177(2) 0.3949(2) 0.20573(11) 0.0227(4) Uani 1 1 d . . .
C7 C 0.3515(3) 0.1866(2) 0.29575(15) 0.0368(5) Uani 1 1 d . . .
H7C H 0.4600 0.1087 0.2643 0.055 Uiso 1 1 calc R . .
H7B H 0.2242 0.1917 0.2780 0.055 Uiso 1 1 calc R . .
H7A H 0.3466 0.1618 0.3530 0.055 Uiso 1 1 calc R . .
C9 C 0.3934(3) 0.6579(2) 0.41978(12) 0.0328(5) Uani 1 1 d . . .
H9C H 0.3777 0.5969 0.4671 0.049 Uiso 1 1 calc R . .
H9B H 0.2781 0.7492 0.4225 0.049 Uiso 1 1 calc R . .
H9A H 0.5157 0.6857 0.4186 0.049 Uiso 1 1 calc R . .
C10 C 0.4507(3) 0.7848(2) 0.25961(13) 0.0297(4) Uani 1 1 d . . .
H10C H 0.3172 0.8578 0.2614 0.045 Uiso 1 1 calc R . .
H10B H 0.5317 0.7924 0.2083 0.045 Uiso 1 1 calc R . .
H10A H 0.5144 0.8059 0.3041 0.045 Uiso 1 1 calc R . .
C11 C 0.4571(3) 0.6091(2) 0.11547(12) 0.0324(4) Uani 1 1 d . . .
H11C H 0.5526 0.6661 0.1122 0.049 Uiso 1 1 calc R . .
H11B H 0.3257 0.6767 0.1070 0.049 Uiso 1 1 calc R . .
H11A H 0.5029 0.5293 0.0739 0.049 Uiso 1 1 calc R . .
C12 C 0.4199(3) 0.3023(2) 0.13278(13) 0.0356(5) Uani 1 1 d . . .
H12F H 0.5069 0.3258 0.0871 0.053 Uiso 0.50 1 calc PR . .
H12E H 0.2840 0.3260 0.1194 0.053 Uiso 0.50 1 calc PR . .
H12D H 0.4703 0.1951 0.1447 0.053 Uiso 0.50 1 calc PR . .
H12C H 0.3339 0.2388 0.1470 0.053 Uiso 0.50 1 calc PR . .
H12B H 0.5567 0.2386 0.1147 0.053 Uiso 0.50 1 calc PR . .
H12A H 0.3705 0.3695 0.0894 0.053 Uiso 0.50 1 calc PR . .
C13 C 0.8180(3) 0.16763(19) 0.26986(10) 0.0195(4) Uani 1 1 d . . .
C21 C 0.8313(2) 0.04557(19) 0.32655(10) 0.0200(4) Uani 1 1 d . . .
C22 C 0.8954(3) -0.1045(2) 0.29911(11) 0.0232(4) Uani 1 1 d . . .
H22 H 0.9308 -0.1264 0.2430 0.028 Uiso 1 1 calc R . .
C23 C 0.9078(3) -0.2211(2) 0.35260(12) 0.0274(4) Uani 1 1 d . . .
H23 H 0.9520 -0.3221 0.3329 0.033 Uiso 1 1 calc R . .
C24 C 0.8563(3) -0.1917(2) 0.43487(12) 0.0313(4) Uani 1 1 d . . .
H24 H 0.8655 -0.2719 0.4715 0.038 Uiso 1 1 calc R . .
C25 C 0.7915(4) -0.0446(2) 0.46277(12) 0.0374(5) Uani 1 1 d . . .
H25 H 0.7563 -0.0236 0.5190 0.045 Uiso 1 1 calc R . .
C26 C 0.7773(3) 0.0736(2) 0.40937(11) 0.0320(4) Uani 1 1 d . . .
H26 H 0.7303 0.1743 0.4295 0.038 Uiso 1 1 calc R . .
C14 C 0.8601(2) 0.21333(18) 0.20041(10) 0.0185(3) Uani 1 1 d . . .
C27 C 0.9741(2) 0.18242(19) 0.11996(10) 0.0186(3) Uani 1 1 d . . .
C28 C 0.9465(3) 0.2899(2) 0.05958(10) 0.0234(4) Uani 1 1 d . . .
H28 H 0.8489 0.3855 0.0704 0.028 Uiso 1 1 calc R . .
C29 C 1.0601(3) 0.2585(2) -0.01620(11) 0.0296(4) Uani 1 1 d . . .
H29 H 1.0387 0.3321 -0.0568 0.036 Uiso 1 1 calc R . .
C30 C 1.2041(3) 0.1201(2) -0.03245(11) 0.0323(5) Uani 1 1 d . . .
H30 H 1.2821 0.0990 -0.0841 0.039 Uiso 1 1 calc R . .
C31 C 1.2346(3) 0.0123(2) 0.02681(12) 0.0301(4) Uani 1 1 d . . .
H31 H 1.3339 -0.0825 0.0159 0.036 Uiso 1 1 calc R . .
C32 C 1.1198(3) 0.0431(2) 0.10195(11) 0.0240(4) Uani 1 1 d . . .
H32 H 1.1404 -0.0317 0.1420 0.029 Uiso 1 1 calc R . .
C15 C 0.8155(3) 0.40846(19) 0.35486(10) 0.0205(4) Uani 1 1 d . . .
O1 O 0.9058(2) 0.41660(16) 0.40647(8) 0.0309(3) Uani 1 1 d . . .
C16 C 0.8532(3) 0.49214(19) 0.22040(10) 0.0197(4) Uani 1 1 d . . .
O2 O 0.9652(2) 0.55202(15) 0.18956(8) 0.0291(3) Uani 1 1 d . . .

loop_
_atom_site_aniso_label
_atom_site_aniso_U_11
_atom_site_aniso_U_22
_atom_site_aniso_U_33
_atom_site_aniso_U_23
_atom_site_aniso_U_13
_atom_site_aniso_U_12
Cr1 0.01608(16) 0.01483(15) 0.01602(16) 0.00001(10) -0.00133(10) -0.00423(11)
C1 0.0143(8) 0.0216(9) 0.0364(10) 0.0003(8) -0.0016(7) -0.0064(7)
C2 0.0175(9) 0.0276(10) 0.0245(9) 0.0033(7) 0.0027(7) -0.0056(7)
C3 0.0149(8) 0.0237(9) 0.0245(9) -0.0052(7) -0.0005(7) -0.0016(7)
C4 0.0145(8) 0.0181(9) 0.0289(9) -0.0003(7) -0.0038(7) -0.0023(7)
C5 0.0155(8) 0.0237(9) 0.0235(9) 0.0014(7) -0.0050(7) -0.0020(7)
C6 0.0151(8) 0.0236(9) 0.0291(9) -0.0061(7) -0.0051(7) -0.0043(7)
C7 0.0297(11) 0.0261(10) 0.0582(14) 0.0035(9) -0.0052(9) -0.0143(8)
C9 0.0280(10) 0.0373(11) 0.0279(10) -0.0124(8) -0.0012(8) -0.0026(8)
C10 0.0295(10) 0.0183(9) 0.0411(11) 0.0022(8) -0.0089(8) -0.0055(8)
C11 0.0330(11) 0.0352(11) 0.0260(10) 0.0063(8) -0.0075(8) -0.0052(9)
C12 0.0280(10) 0.0407(12) 0.0400(12) -0.0160(9) -0.0067(9) -0.0110(9)
C13 0.0197(8) 0.0161(8) 0.0213(9) -0.0027(7) -0.0030(7) -0.0031(7)
C21 0.0187(8) 0.0203(9) 0.0209(9) 0.0022(7) -0.0024(7) -0.0064(7)
C22 0.0217(9) 0.0225(9) 0.0246(9) -0.0007(7) -0.0020(7) -0.0062(7)
C23 0.0262(10) 0.0185(9) 0.0389(11) 0.0034(8) -0.0079(8) -0.0078(7)
C24 0.0357(11) 0.0278(10) 0.0349(11) 0.0146(8) -0.0123(9) -0.0145(8)
C25 0.0569(14) 0.0355(12) 0.0221(10) 0.0067(8) -0.0037(9) -0.0190(10)
C26 0.0487(12) 0.0227(10) 0.0235(10) 0.0011(8) -0.0005(8) -0.0116(9)
C14 0.0178(8) 0.0168(8) 0.0204(9) -0.0009(6) -0.0035(6) -0.0041(6)
C27 0.0184(8) 0.0218(9) 0.0168(8) -0.0008(7) -0.0018(6) -0.0079(7)
C28 0.0249(9) 0.0249(9) 0.0213(9) 0.0017(7) -0.0044(7) -0.0085(7)
C29 0.0363(11) 0.0382(11) 0.0188(9) 0.0053(8) -0.0046(8) -0.0179(9)
C30 0.0350(11) 0.0441(12) 0.0199(9) -0.0070(8) 0.0070(8) -0.0195(9)
C31 0.0258(10) 0.0310(10) 0.0303(10) -0.0086(8) 0.0037(8) -0.0070(8)
C32 0.0240(9) 0.0236(9) 0.0236(9) 0.0004(7) -0.0017(7) -0.0069(7)
C15 0.0218(9) 0.0167(8) 0.0209(9) 0.0013(7) 0.0011(7) -0.0048(7)
O1 0.0355(8) 0.0363(8) 0.0249(7) 0.0039(6) -0.0117(6) -0.0140(6)
C16 0.0221(9) 0.0183(8) 0.0159(8) -0.0003(6) -0.0044(7) -0.0015(7)
O2 0.0290(7) 0.0344(7) 0.0274(7) 0.0060(6) -0.0006(5) -0.0170(6)

loop_
_atom_type_symbol
_atom_type_description
_atom_type_scat_dispersion_real
_atom_type_scat_dispersion_imag
_atom_type_scat_source
C C 0.0033 0.0016 'International Tables Vol C Tables 4.2.6.8 and 6.1.1.4'
H H 0.0000 0.0000 'International Tables Vol C Tables 4.2.6.8 and 6.1.1.4'
O O 0.0106 0.0060 'International Tables Vol C Tables 4.2.6.8 and 6.1.1.4'
Cr Cr 0.3209 0.6236 'International Tables Vol C Tables 4.2.6.8 and 6.1.1.4'

loop_
_geom_angle_atom_site_label_1
_geom_angle_atom_site_label_2
_geom_angle_atom_site_label_3
_geom_angle
_geom_angle_site_symmetry_1
_geom_angle_site_symmetry_3
_geom_angle_publ_flag
C16 Cr1 C15 81.50(13) . . ?
C16 Cr1 C13 107.91(19) . . ?
C15 Cr1 C13 85.3(2) . . ?
C16 Cr1 C14 82.47(14) . . ?
C15 Cr1 C14 103.9(2) . . ?
C13 Cr1 C14 34.22(13) . . ?
C16 Cr1 C2 150.60(11) . . ?
C15 Cr1 C2 95.38(10) . . ?
C13 Cr1 C2 100.9(3) . . ?
C14 Cr1 C2 126.26(17) . . ?
C16 Cr1 C3 114.04(11) . . ?
C15 Cr1 C3 88.33(17) . . ?
C13 Cr1 C3 136.03(18) . . ?
C14 Cr1 C3 161.05(10) . . ?
C2 Cr1 C3 36.57(11) . . ?
C16 Cr1 C4 88.37(15) . . ?
C15 Cr1 C4 110.1(2) . . ?
C13 Cr1 C4 159.46(10) . . ?
C14 Cr1 C4 143.00(13) . . ?
C2 Cr1 C4 65.1(2) . . ?
C3 Cr1 C4 36.18(14) . . ?
C16 Cr1 C5 89.79(14) . . ?
C15 Cr1 C5 146.36(11) . . ?
C13 Cr1 C5 128.17(19) . . ?
C14 Cr1 C5 107.05(18) . . ?
C2 Cr1 C5 76.65(15) . . ?
C3 Cr1 C5 65.66(16) . . ?
C4 Cr1 C5 36.85(14) . . ?
C16 Cr1 C1 152.75(10) . . ?
C15 Cr1 C1 124.91(13) . . ?
C13 Cr1 C1 83.3(2) . . ?
C14 Cr1 C1 95.68(16) . . ?
C2 Cr1 C1 35.91(10) . . ?
C3 Cr1 C1 65.37(12) . . ?
C4 Cr1 C1 76.77(13) . . ?
C5 Cr1 C1 64.63(13) . . ?
C16 Cr1 C6 117.23(12) . . ?
C15 Cr1 C6 159.75(9) . . ?
C13 Cr1 C6 95.3(2) . . ?
C14 Cr1 C6 87.06(19) . . ?
C2 Cr1 C6 64.59(7) . . ?
C3 Cr1 C6 77.22(15) . . ?
C4 Cr1 C6 65.56(17) . . ?
C5 Cr1 C6 36.14(9) . . ?
C1 Cr1 C6 35.68(9) . . ?
C2 C1 C6 119.29(17) . . ?
C2 C1 C7 119.2(2) . . ?
C6 C1 C7 121.5(3) . . ?
C2 C1 Cr1 69.53(19) . . ?
C6 C1 Cr1 72.16(18) . . ?
C7 C1 Cr1 132.1(2) . . ?
C1 C2 C3 122.1(2) . . ?
C1 C2 Cr1 74.55(19) . . ?
C3 C2 Cr1 72.2(3) . . ?
C4 C3 C2 118.9(2) . . ?
C4 C3 C9 121.63(17) . . ?
C2 C3 C9 119.4(2) . . ?
C4 C3 Cr1 72.2(2) . . ?
C2 C3 Cr1 71.2(2) . . ?
C9 C3 Cr1 129.38(19) . . ?
C3 C4 C5 119.75(17) . . ?
C3 C4 C10 119.3(2) . . ?
C5 C4 C10 120.9(2) . . ?
C3 C4 Cr1 71.7(2) . . ?
C5 C4 Cr1 71.7(2) . . ?
C10 C4 Cr1 129.40(15) . . ?
C6 C5 C4 120.5(2) . . ?
C6 C5 C11 120.1(2) . . ?
C4 C5 C11 119.11(17) . . ?
C6 C5 Cr1 73.6(2) . . ?
C4 C5 Cr1 71.45(19) . . ?
C11 C5 Cr1 132.45(17) . . ?
C1 C6 C5 119.3(2) . . ?
C1 C6 C12 119.38(18) . . ?
C5 C6 C12 121.3(2) . . ?
C1 C6 Cr1 72.16(16) . . ?
C5 C6 Cr1 70.3(2) . . ?
C12 C6 Cr1 130.3(2) . . ?
C14 C13 C21 150.3(2) . . ?
C14 C13 Cr1 73.3(3) . . ?
C21 C13 Cr1 136.45(17) . . ?
C26 C21 C22 117.9(3) . . ?
C26 C21 C13 121.5(2) . . ?
C22 C21 C13 120.61(18) . . ?
C23 C22 C21 121.0(2) . . ?
C22 C23 C24 120.5(2) . . ?
C25 C24 C23 119.3(3) . . ?
C24 C25 C26 120.7(2) . . ?
C25 C26 C21 120.7(2) . . ?
C13 C14 C27 149.08(19) . . ?
C13 C14 Cr1 72.53(19) . . ?
C27 C14 Cr1 138.0(2) . . ?
C32 C27 C28 118.0(2) . . ?
C32 C27 C14 120.0(3) . . ?
C28 C27 C14 122.0(2) . . ?
C29 C28 C27 120.8(2) . . ?
C30 C29 C28 120.1(3) . . ?
C29 C30 C31 119.9(2) . . ?
C32 C31 C30 119.9(3) . . ?
C31 C32 C27 121.2(3) . . ?
O1 C15 Cr1 176.99(15) . . ?
O2 C16 Cr1 177.35(15) . . ?

loop_
_geom_bond_atom_site_label_1
_geom_bond_atom_site_label_2
_geom_bond_distance
_geom_bond_site_symmetry_2
_geom_bond_publ_flag
Cr1 C16 1.816(4) . ?
Cr1 C15 1.823(3) . ?
Cr1 C13 2.136(4) . ?
Cr1 C14 2.144(6) . ?
Cr1 C2 2.242(4) . ?
Cr1 C3 2.255(7) . ?
Cr1 C4 2.262(6) . ?
Cr1 C5 2.265(5) . ?
Cr1 C1 2.307(3) . ?
Cr1 C6 2.307(3) . ?
C1 C2 1.404(4) . ?
C1 C6 1.413(3) . ?
C1 C7 1.511(3) . ?
C2 C3 1.411(3) . ?
C3 C4 1.402(3) . ?
C3 C9 1.512(4) . ?
C4 C5 1.431(4) . ?
C4 C10 1.514(3) . ?
C5 C6 1.419(3) . ?
C5 C11 1.513(3) . ?
C6 C12 1.513(4) . ?
C13 C14 1.259(3) . ?
C13 C21 1.456(4) . ?
C21 C26 1.397(3) . ?
C21 C22 1.403(4) . ?
C22 C23 1.384(4) . ?
C23 C24 1.389(3) . ?
C24 C25 1.380(4) . ?
C25 C26 1.393(4) . ?
C14 C27 1.459(3) . ?
C27 C32 1.399(5) . ?
C27 C28 1.399(4) . ?
C28 C29 1.392(4) . ?
C29 C30 1.384(5) . ?
C30 C31 1.388(4) . ?
C31 C32 1.386(4) . ?
C15 O1 1.166(3) . ?
C16 O2 1.166(3) . ?
